data_1504212
loop_
_publ_author_name
'Hu, Zhi-Long'
'Qian, Wen-Jian'
'Wang, Sheng'
'Wang, Shaozhong'
'Yao, Zhu-Jun'

_publ_section_title
;
 Transformation of reactive isochromenylium intermediates to stable salts
 and their cascade reactions with olefins.
;
_journal_issue 20
_journal_name_full 'Organic letters'
_journal_page_first 4676
_journal_page_last 4679
_journal_paper_doi 10.1021/ol9019524
_journal_volume 11
_journal_year 2009
_chemical_formula_sum 'C17 H15 B F4 O3'
_chemical_formula_weight 354.10
_chemical_name_systematic
; 
 ? 
;
_space_group_IT_number 14
_symmetry_cell_setting monoclinic
_symmetry_space_group_name_Hall '-P 2yn'
_symmetry_space_group_name_H-M 'P 1 21/n 1'
_atom_sites_solution_hydrogens geom
_atom_sites_solution_primary direct
_atom_sites_solution_secondary difmap
_audit_creation_method SHELXL-97
_cell_angle_alpha 90.00
_cell_angle_beta 105.010(3)
_cell_angle_gamma 90.00
_cell_formula_units_Z 4
_cell_length_a 12.7974(17)
_cell_length_b 7.6261(10)
_cell_length_c 17.351(2)
_cell_measurement_reflns_used 1219
_cell_measurement_temperature 293(2)
_cell_measurement_theta_max 45.292
_cell_measurement_theta_min 4.573
_cell_volume 1635.6(4)
_computing_cell_refinement 'Bruker SMART'
_computing_data_collection 'Bruker SMART'
_computing_data_reduction 'Bruker SHELXTL'
_computing_molecular_graphics 'Bruker SHELXTL'
_computing_publication_material 'Bruker SHELXTL'
_computing_structure_refinement 'SHELXL-97 (Sheldrick, 1997)'
_computing_structure_solution 'SHELXS-97 (Sheldrick, 1990)'
_diffrn_ambient_temperature 293(2)
_diffrn_measured_fraction_theta_full 0.998
_diffrn_measured_fraction_theta_max 0.998
_diffrn_measurement_device_type 'CCD area detector'
_diffrn_measurement_method 'phi and omega scans'
_diffrn_radiation_monochromator graphite
_diffrn_radiation_source 'fine-focus sealed tube'
_diffrn_radiation_type MoK\a
_diffrn_radiation_wavelength 0.71073
_diffrn_reflns_av_R_equivalents 0.0807
_diffrn_reflns_av_sigmaI/netI 0.0753
_diffrn_reflns_limit_h_max 15
_diffrn_reflns_limit_h_min -9
_diffrn_reflns_limit_k_max 9
_diffrn_reflns_limit_k_min -9
_diffrn_reflns_limit_l_max 20
_diffrn_reflns_limit_l_min -21
_diffrn_reflns_number 8343
_diffrn_reflns_theta_full 25.50
_diffrn_reflns_theta_max 25.50
_diffrn_reflns_theta_min 1.78
_exptl_absorpt_coefficient_mu 0.126
_exptl_absorpt_correction_T_max 1.00000
_exptl_absorpt_correction_T_min 0.75824
_exptl_absorpt_correction_type empirical
_exptl_absorpt_process_details sadabs
_exptl_crystal_colour colorless
_exptl_crystal_density_diffrn 1.438
_exptl_crystal_density_method 'not measured'
_exptl_crystal_description prismatic
_exptl_crystal_F_000 728
_exptl_crystal_size_max 0.396
_exptl_crystal_size_mid 0.375
_exptl_crystal_size_min 0.118
_refine_diff_density_max 0.384
_refine_diff_density_min -0.383
_refine_diff_density_rms 0.059
_refine_ls_extinction_method none
_refine_ls_goodness_of_fit_ref 1.059
_refine_ls_hydrogen_treatment constr
_refine_ls_matrix_type full
_refine_ls_number_parameters 228
_refine_ls_number_reflns 3039
_refine_ls_number_restraints 0
_refine_ls_restrained_S_all 1.059
_refine_ls_R_factor_all 0.1147
_refine_ls_R_factor_gt 0.0741
_refine_ls_shift/su_max 0.000
_refine_ls_shift/su_mean 0.000
_refine_ls_structure_factor_coef Fsqd
_refine_ls_weighting_details 'calc w=1/[\s^2^(Fo^2^)+(0.1117P)^2^+0.0000P] where P=(Fo^2^+2Fc^2^)/3'
_refine_ls_weighting_scheme calc
_refine_ls_wR_factor_gt 0.2127
_refine_ls_wR_factor_ref 0.2375
_reflns_number_gt 1706
_reflns_number_total 3039
_reflns_threshold_expression >2sigma(I)
_cod_data_source_file ol9019524_si_002.cif
_cod_data_source_block cd28602
_cod_depositor_comments
;
The following automatic conversions were performed:

'_symmetry_cell_setting' value 'Monoclinic' changed to 'monoclinic'
according to /home/saulius/struct/CIF-dictionaries/cif_core.dic
dictionary named 'cif_core.dic' version 2.4.2 from 2011-04-26.

Automatic conversion script
Id: cif_fix_values 1715 2011-07-08 13:25:40Z adriana 
;
_cod_original_sg_symbol_H-M P2(1)/n
_cod_database_code 1504212

loop_
_symmetry_equiv_pos_as_xyz
'x, y, z'
'-x+1/2, y+1/2, -z+1/2'
'-x, -y, -z'
'x-1/2, -y-1/2, z-1/2'

loop_
_atom_site_label
_atom_site_type_symbol
_atom_site_fract_x
_atom_site_fract_y
_atom_site_fract_z
_atom_site_U_iso_or_equiv
_atom_site_adp_type
_atom_site_occupancy
_atom_site_symmetry_multiplicity
_atom_site_calc_flag
_atom_site_refinement_flags
O1 O 1.13452(18) 0.2522(3) 0.12296(13) 0.0544(7) Uani 1 1 d .
O2 O 0.9062(2) 0.6433(3) 0.33315(13) 0.0641(7) Uani 1 1 d .
O3 O 0.74678(18) 0.6342(3) 0.21090(13) 0.0583(7) Uani 1 1 d .
F1 F 0.3962(3) 0.5483(5) 0.17079(16) 0.1358(13) Uani 1 1 d .
F2 F 0.3855(3) 0.7197(6) 0.0716(3) 0.1805(19) Uani 1 1 d .
F3 F 0.2802(3) 0.4966(4) 0.05503(19) 0.1614(16) Uani 1 1 d .
F4 F 0.2555(3) 0.7147(7) 0.1264(2) 0.188(2) Uani 1 1 d .
B1 B 0.3294(4) 0.6151(7) 0.1073(3) 0.0657(13) Uani 1 1 d .
C1 C 1.1230(3) 0.3271(5) 0.1889(2) 0.0545(9) Uani 1 1 d .
H1 H 1.1811 0.3230 0.2340 0.065 Uiso 1 1 calc R
C2 C 1.0524(3) 0.2575(4) 0.05409(19) 0.0451(8) Uani 1 1 d .
C3 C 0.9584(3) 0.3330(4) 0.05564(17) 0.0450(8) Uani 1 1 d .
H3 H 0.9023 0.3350 0.0092 0.054 Uiso 1 1 calc R
C4 C 0.9421(3) 0.4095(4) 0.12543(17) 0.0426(8) Uani 1 1 d .
C5 C 1.0314(3) 0.4096(4) 0.19452(18) 0.0463(8) Uani 1 1 d .
C6 C 1.0217(3) 0.4883(5) 0.26662(19) 0.0534(9) Uani 1 1 d .
H6 H 1.0799 0.4880 0.3118 0.064 Uiso 1 1 calc R
C7 C 0.9268(3) 0.5635(4) 0.26864(18) 0.0491(9) Uani 1 1 d .
C8 C 0.8359(3) 0.5589(4) 0.20007(19) 0.0476(8) Uani 1 1 d .
C9 C 0.8442(3) 0.4830(4) 0.13017(19) 0.0455(8) Uani 1 1 d .
H9 H 0.7847 0.4807 0.0861 0.055 Uiso 1 1 calc R
C10 C 1.0819(3) 0.1721(4) -0.01295(19) 0.0475(8) Uani 1 1 d .
C11 C 1.1827(3) 0.0961(5) -0.0042(2) 0.0626(10) Uani 1 1 d .
H11 H 1.2331 0.0978 0.0453 0.075 Uiso 1 1 calc R
C12 C 1.2086(3) 0.0179(5) -0.0684(3) 0.0732(11) Uani 1 1 d .
H12 H 1.2764 -0.0327 -0.0620 0.088 Uiso 1 1 calc R
C13 C 1.1361(4) 0.0138(5) -0.1411(3) 0.0709(12) Uani 1 1 d .
H13 H 1.1548 -0.0381 -0.1842 0.085 Uiso 1 1 calc R
C14 C 1.0353(4) 0.0863(5) -0.1510(2) 0.0646(11) Uani 1 1 d .
H14 H 0.9855 0.0821 -0.2007 0.078 Uiso 1 1 calc R
C15 C 1.0075(3) 0.1654(4) -0.0875(2) 0.0533(9) Uani 1 1 d .
H15 H 0.9391 0.2142 -0.0945 0.064 Uiso 1 1 calc R
C16 C 0.9949(3) 0.6567(6) 0.4030(2) 0.0753(12) Uani 1 1 d .
H16A H 1.0204 0.5414 0.4206 0.113 Uiso 1 1 calc R
H16B H 0.9714 0.7153 0.4445 0.113 Uiso 1 1 calc R
H16C H 1.0524 0.7225 0.3905 0.113 Uiso 1 1 calc R
C17 C 0.6502(3) 0.6281(6) 0.1466(2) 0.0731(12) Uani 1 1 d .
H17A H 0.6620 0.6895 0.1014 0.110 Uiso 1 1 calc R
H17B H 0.5919 0.6824 0.1632 0.110 Uiso 1 1 calc R
H17C H 0.6320 0.5081 0.1324 0.110 Uiso 1 1 calc R

loop_
_atom_site_aniso_label
_atom_site_aniso_U_11
_atom_site_aniso_U_22
_atom_site_aniso_U_33
_atom_site_aniso_U_23
_atom_site_aniso_U_13
_atom_site_aniso_U_12
O1 0.0536(15) 0.0660(16) 0.0442(13) -0.0001(11) 0.0134(12) 0.0060(11)
O2 0.0749(17) 0.0789(18) 0.0428(13) -0.0078(12) 0.0232(13) 0.0041(14)
O3 0.0565(15) 0.0700(17) 0.0536(14) 0.0004(12) 0.0239(12) 0.0053(12)
F1 0.141(3) 0.173(3) 0.0677(17) 0.0094(19) -0.0192(17) 0.058(2)
F2 0.168(3) 0.195(4) 0.176(4) 0.042(3) 0.041(3) -0.068(3)
F3 0.220(4) 0.122(3) 0.096(2) -0.0041(19) -0.043(2) -0.056(3)
F4 0.116(2) 0.309(6) 0.126(3) -0.019(3) 0.007(2) 0.099(3)
B1 0.056(3) 0.082(3) 0.051(3) 0.001(2) 0.001(2) 0.000(3)
C1 0.057(2) 0.068(2) 0.0373(19) 0.0011(17) 0.0108(16) 0.0026(19)
C2 0.048(2) 0.048(2) 0.0413(18) 0.0037(14) 0.0143(15) -0.0052(15)
C3 0.0497(19) 0.052(2) 0.0333(17) 0.0076(14) 0.0110(14) -0.0045(16)
C4 0.052(2) 0.0405(18) 0.0372(17) 0.0063(14) 0.0151(15) -0.0046(15)
C5 0.054(2) 0.049(2) 0.0373(18) 0.0042(15) 0.0138(15) -0.0014(16)
C6 0.061(2) 0.060(2) 0.0388(19) -0.0008(16) 0.0126(16) -0.0048(18)
C7 0.064(2) 0.050(2) 0.0383(18) 0.0004(15) 0.0214(17) -0.0014(17)
C8 0.051(2) 0.048(2) 0.049(2) 0.0069(15) 0.0235(17) 0.0002(16)
C9 0.048(2) 0.051(2) 0.0388(17) 0.0052(15) 0.0136(15) -0.0031(16)
C10 0.058(2) 0.0431(19) 0.047(2) 0.0056(15) 0.0230(17) -0.0047(16)
C11 0.061(2) 0.069(3) 0.066(2) -0.003(2) 0.0290(19) -0.003(2)
C12 0.076(3) 0.072(3) 0.085(3) -0.010(2) 0.045(2) -0.002(2)
C13 0.103(3) 0.057(2) 0.073(3) -0.007(2) 0.061(3) -0.009(2)
C14 0.100(3) 0.054(2) 0.045(2) -0.0028(17) 0.028(2) -0.018(2)
C15 0.070(2) 0.046(2) 0.048(2) 0.0015(16) 0.0228(18) -0.0069(17)
C16 0.092(3) 0.087(3) 0.044(2) -0.012(2) 0.014(2) 0.001(2)
C17 0.050(2) 0.090(3) 0.082(3) -0.005(2) 0.021(2) 0.005(2)

loop_
_atom_type_symbol
_atom_type_description
_atom_type_scat_dispersion_real
_atom_type_scat_dispersion_imag
_atom_type_scat_source
C C 0.0033 0.0016 'International Tables Vol C Tables 4.2.6.8 and 6.1.1.4'
H H 0.0000 0.0000 'International Tables Vol C Tables 4.2.6.8 and 6.1.1.4'
B B 0.0013 0.0007 'International Tables Vol C Tables 4.2.6.8 and 6.1.1.4'
O O 0.0106 0.0060 'International Tables Vol C Tables 4.2.6.8 and 6.1.1.4'
F F 0.0171 0.0103 'International Tables Vol C Tables 4.2.6.8 and 6.1.1.4'

loop_
_geom_angle_atom_site_label_1
_geom_angle_atom_site_label_2
_geom_angle_atom_site_label_3
_geom_angle
C1 O1 C2 120.7(3)
C7 O2 C16 116.6(3)
C8 O3 C17 118.2(3)
F1 B1 F4 111.5(4)
F1 B1 F3 113.7(5)
F4 B1 F3 108.8(4)
F1 B1 F2 108.1(4)
F4 B1 F2 106.3(5)
F3 B1 F2 108.0(4)
O1 C1 C5 123.7(3)
O1 C1 H1 118.1
C5 C1 H1 118.1
C3 C2 O1 118.9(3)
C3 C2 C10 128.6(3)
O1 C2 C10 112.4(3)
C2 C3 C4 122.0(3)
C2 C3 H3 119.0
C4 C3 H3 119.0
C9 C4 C3 123.6(3)
C9 C4 C5 119.1(3)
C3 C4 C5 117.3(3)
C1 C5 C6 122.2(3)
C1 C5 C4 117.3(3)
C6 C5 C4 120.4(3)
C7 C6 C5 119.0(3)
C7 C6 H6 120.5
C5 C6 H6 120.5
C6 C7 O2 125.4(3)
C6 C7 C8 120.7(3)
O2 C7 C8 113.9(3)
O3 C8 C9 124.8(3)
O3 C8 C7 114.4(3)
C9 C8 C7 120.8(3)
C8 C9 C4 119.9(3)
C8 C9 H9 120.1
C4 C9 H9 120.1
C11 C10 C15 118.6(3)
C11 C10 C2 121.5(3)
C15 C10 C2 119.9(3)
C12 C11 C10 120.2(4)
C12 C11 H11 119.9
C10 C11 H11 119.9
C13 C12 C11 120.8(4)
C13 C12 H12 119.6
C11 C12 H12 119.6
C12 C13 C14 120.0(4)
C12 C13 H13 120.0
C14 C13 H13 120.0
C13 C14 C15 120.3(4)
C13 C14 H14 119.9
C15 C14 H14 119.9
C14 C15 C10 120.0(4)
C14 C15 H15 120.0
C10 C15 H15 120.0
O2 C16 H16A 109.5
O2 C16 H16B 109.5
H16A C16 H16B 109.5
O2 C16 H16C 109.5
H16A C16 H16C 109.5
H16B C16 H16C 109.5
O3 C17 H17A 109.5
O3 C17 H17B 109.5
H17A C17 H17B 109.5
O3 C17 H17C 109.5
H17A C17 H17C 109.5
H17B C17 H17C 109.5

loop_
_geom_bond_atom_site_label_1
_geom_bond_atom_site_label_2
_geom_bond_distance
O1 C1 1.321(4)
O1 C2 1.372(4)
O2 C7 1.359(4)
O2 C16 1.433(4)
O3 C8 1.333(4)
O3 C17 1.435(4)
F1 B1 1.310(5)
F2 B1 1.330(6)
F3 B1 1.319(5)
F4 B1 1.319(6)
C1 C5 1.356(5)
C1 H1 0.9300
C2 C3 1.340(4)
C2 C10 1.466(5)
C3 C4 1.407(4)
C3 H3 0.9300
C4 C9 1.394(4)
C4 C5 1.427(4)
C5 C6 1.422(4)
C6 C7 1.352(5)
C6 H6 0.9300
C7 C8 1.433(4)
C8 C9 1.373(4)
C9 H9 0.9300
C10 C11 1.386(5)
C10 C15 1.395(5)
C11 C12 1.378(5)
C11 H11 0.9300
C12 C13 1.359(6)
C12 H12 0.9300
C13 C14 1.373(5)
C13 H13 0.9300
C14 C15 1.381(5)
C14 H14 0.9300
C15 H15 0.9300
C16 H16A 0.9600
C16 H16B 0.9600
C16 H16C 0.9600
C17 H17A 0.9600
C17 H17B 0.9600
C17 H17C 0.9600

loop_
_geom_hbond_atom_site_label_D
_geom_hbond_atom_site_label_H
_geom_hbond_atom_site_label_A
_geom_hbond_distance_DH
_geom_hbond_distance_HA
_geom_hbond_distance_DA
_geom_hbond_angle_DHA
_geom_hbond_site_symmetry_A
C17 H17B F2 0.96 2.72 3.372(6) 125.6 .
C17 H17B F1 0.96 2.74 3.438(5) 130.1 .
C15 H15 F4 0.93 2.47 3.383(5) 168.1 3_665
C9 H9 F3 0.93 2.38 3.199(5) 147.0 3_665
C14 H14 F1 0.93 2.44 3.306(4) 155.2 4_665

loop_
_geom_torsion_atom_site_label_1
_geom_torsion_atom_site_label_2
_geom_torsion_atom_site_label_3
_geom_torsion_atom_site_label_4
_geom_torsion
C2 O1 C1 C5 1.4(5)
C1 O1 C2 C3 -3.0(4)
C1 O1 C2 C10 178.2(3)
O1 C2 C3 C4 1.0(5)
C10 C2 C3 C4 179.7(3)
C2 C3 C4 C9 -177.4(3)
C2 C3 C4 C5 2.3(5)
O1 C1 C5 C6 179.7(3)
O1 C1 C5 C4 2.0(5)
C9 C4 C5 C1 176.0(3)
C3 C4 C5 C1 -3.8(4)
C9 C4 C5 C6 -1.8(5)
C3 C4 C5 C6 178.5(3)
C1 C5 C6 C7 -177.9(3)
C4 C5 C6 C7 -0.3(5)
C5 C6 C7 O2 -179.9(3)
C5 C6 C7 C8 2.1(5)
C16 O2 C7 C6 3.8(5)
C16 O2 C7 C8 -178.2(3)
C17 O3 C8 C9 3.6(5)
C17 O3 C8 C7 -176.9(3)
C6 C7 C8 O3 178.4(3)
O2 C7 C8 O3 0.3(4)
C6 C7 C8 C9 -2.0(5)
O2 C7 C8 C9 179.8(3)
O3 C8 C9 C4 179.4(3)
C7 C8 C9 C4 -0.1(5)
C3 C4 C9 C8 -178.4(3)
C5 C4 C9 C8 1.9(5)
C3 C2 C10 C11 -178.5(3)
O1 C2 C10 C11 0.2(4)
C3 C2 C10 C15 1.2(5)
O1 C2 C10 C15 179.9(3)
C15 C10 C11 C12 0.9(5)
C2 C10 C11 C12 -179.5(3)
C10 C11 C12 C13 -0.1(6)
C11 C12 C13 C14 -0.8(6)
C12 C13 C14 C15 0.8(6)
C13 C14 C15 C10 0.1(5)
C11 C10 C15 C14 -0.9(5)
C2 C10 C15 C14 179.5(3)
